data_1502344
loop_
_publ_author_name
'Jin, Weiwei'
'Du, Wangming'
'Yang, Qin'
'Yu, Haifeng'
'Chen, Jiping'
'Yu, Zhengkun'

_publ_section_title
;
 Regio- and stereoselective synthesis of multisubstituted olefins and
 conjugate dienes by using \a-oxo ketene dithioacetals as the building
 blocks.
;
_journal_issue 16
_journal_name_full 'Organic letters'
_journal_page_first 4272
_journal_page_last 4275
_journal_paper_doi 10.1021/ol201620g
_journal_volume 13
_journal_year 2011
_chemical_formula_sum 'C23 H18 O'
_chemical_formula_weight 310.37
_chemical_name_systematic
; 
 ? 
;
_space_group_IT_number 19
_symmetry_cell_setting orthorhombic
_symmetry_space_group_name_Hall 'P 2ac 2ab'
_symmetry_space_group_name_H-M 'P 21 21 21'
_atom_sites_solution_hydrogens geom
_atom_sites_solution_primary direct
_atom_sites_solution_secondary difmap
_audit_creation_method SHELXL-97
_cell_angle_alpha 90.00
_cell_angle_beta 90.00
_cell_angle_gamma 90.00
_cell_formula_units_Z 4
_cell_length_a 10.4782(17)
_cell_length_b 12.795(2)
_cell_length_c 12.858(2)
_cell_measurement_reflns_used 2590
_cell_measurement_temperature 293(2)
_cell_measurement_theta_max 42.167
_cell_measurement_theta_min 5.228
_cell_volume 1723.9(5)
_computing_cell_refinement 'Bruker SMART'
_computing_data_collection 'Bruker SMART'
_computing_data_reduction 'Bruker SHELXTL'
_computing_molecular_graphics 'Bruker SHELXTL'
_computing_publication_material 'Bruker SHELXTL'
_computing_structure_refinement 'SHELXL-97 (Sheldrick, 1997)'
_computing_structure_solution 'SHELXS-97 (Sheldrick, 1990)'
_diffrn_ambient_temperature 293(2)
_diffrn_measured_fraction_theta_full 1.000
_diffrn_measured_fraction_theta_max 1.000
_diffrn_measurement_device_type 'CCD area detector'
_diffrn_measurement_method 'phi and omega scans'
_diffrn_radiation_monochromator graphite
_diffrn_radiation_source 'fine-focus sealed tube'
_diffrn_radiation_type MoK\a
_diffrn_radiation_wavelength 0.71073
_diffrn_reflns_av_R_equivalents 0.0777
_diffrn_reflns_av_sigmaI/netI 0.0581
_diffrn_reflns_limit_h_max 11
_diffrn_reflns_limit_h_min -11
_diffrn_reflns_limit_k_max 14
_diffrn_reflns_limit_k_min -13
_diffrn_reflns_limit_l_max 10
_diffrn_reflns_limit_l_min -14
_diffrn_reflns_number 7516
_diffrn_reflns_theta_full 23.27
_diffrn_reflns_theta_max 23.27
_diffrn_reflns_theta_min 2.25
_exptl_absorpt_coefficient_mu 0.072
_exptl_absorpt_correction_T_max 1.0000
_exptl_absorpt_correction_T_min 0.2678
_exptl_absorpt_correction_type empirical
_exptl_absorpt_process_details sadabs
_exptl_crystal_colour green
_exptl_crystal_density_diffrn 1.196
_exptl_crystal_density_method 'not measured'
_exptl_crystal_description prismatic
_exptl_crystal_F_000 656
_exptl_crystal_size_max 0.392
_exptl_crystal_size_mid 0.345
_exptl_crystal_size_min 0.316
_refine_diff_density_max 0.087
_refine_diff_density_min -0.081
_refine_diff_density_rms 0.021
_refine_ls_abs_structure_details 'Flack H D (1983), Acta Cryst. A39, 876-881'
_refine_ls_abs_structure_Flack -2.0(16)
_refine_ls_extinction_coef 0.0041(9)
_refine_ls_extinction_expression Fc^*^=kFc[1+0.001xFc^2^\l^3^/sin(2\q)]^-1/4^
_refine_ls_extinction_method SHELXL
_refine_ls_goodness_of_fit_ref 0.941
_refine_ls_hydrogen_treatment constr
_refine_ls_matrix_type full
_refine_ls_number_parameters 218
_refine_ls_number_reflns 2488
_refine_ls_number_restraints 0
_refine_ls_restrained_S_all 0.941
_refine_ls_R_factor_all 0.0405
_refine_ls_R_factor_gt 0.0320
_refine_ls_shift/su_max 0.000
_refine_ls_shift/su_mean 0.000
_refine_ls_structure_factor_coef Fsqd
_refine_ls_weighting_details 'calc w=1/[\s^2^(Fo^2^)+(0.0200P)^2^+0.0000P] where P=(Fo^2^+2Fc^2^)/3'
_refine_ls_weighting_scheme calc
_refine_ls_wR_factor_gt 0.0663
_refine_ls_wR_factor_ref 0.0691
_reflns_number_gt 2072
_reflns_number_total 2488
_reflns_threshold_expression >2sigma(I)
_cod_data_source_file ol201620g_si_005.cif
_cod_data_source_block cd201409
_cod_depositor_comments
;
The following automatic conversions were performed:

'_symmetry_cell_setting' value 'Orthorhombic' changed to
'orthorhombic' according to
/home/saulius/struct/CIF-dictionaries/cif_core.dic dictionary named
'cif_core.dic' version 2.4.1 from 2010-06-29.

Automatic conversion script
Id: cif_fix_values 1715 2011-07-08 13:25:40Z adriana 
;
_cod_original_cell_volume 1723.8(5)
_cod_original_sg_symbol_H-M P2(1)2(1)2(1)
_cod_database_code 1502344

loop_
_symmetry_equiv_pos_as_xyz
'x, y, z'
'-x+1/2, -y, z+1/2'
'-x, y+1/2, -z+1/2'
'x+1/2, -y+1/2, -z'

loop_
_atom_site_label
_atom_site_type_symbol
_atom_site_fract_x
_atom_site_fract_y
_atom_site_fract_z
_atom_site_U_iso_or_equiv
_atom_site_adp_type
_atom_site_occupancy
_atom_site_symmetry_multiplicity
_atom_site_calc_flag
_atom_site_refinement_flags
O1 O 0.68869(13) 0.31851(11) 0.73120(11) 0.0824(4) Uani 1 1 d .
C1 C 1.00577(19) 0.33423(13) 0.90637(12) 0.0571(5) Uani 1 1 d .
H1 H 1.0683 0.2832 0.9142 0.068 Uiso 1 1 calc R
C2 C 0.88982(19) 0.30124(13) 0.88351(12) 0.0591(5) Uani 1 1 d .
H2 H 0.8265 0.3516 0.8756 0.071 Uiso 1 1 calc R
C3 C 0.85280(18) 0.19232(12) 0.86965(12) 0.0540(4) Uani 1 1 d .
C4 C 0.74245(19) 0.16535(13) 0.82154(12) 0.0594(5) Uani 1 1 d .
H4 H 0.7214 0.0947 0.8216 0.071 Uiso 1 1 calc R
C5 C 0.65318(19) 0.23577(14) 0.76956(13) 0.0595(5) Uani 1 1 d .
C6 C 0.51551(17) 0.20717(15) 0.76406(13) 0.0576(5) Uani 1 1 d .
C7 C 0.4656(2) 0.11750(16) 0.80911(14) 0.0710(6) Uani 1 1 d .
H7 H 0.5198 0.0702 0.8418 0.085 Uiso 1 1 calc R
C8 C 0.3366(2) 0.0980(2) 0.80572(16) 0.0882(7) Uani 1 1 d .
H8 H 0.3042 0.0376 0.8361 0.106 Uiso 1 1 calc R
C9 C 0.2558(2) 0.1669(2) 0.75791(18) 0.0936(7) Uani 1 1 d .
H9 H 0.1686 0.1534 0.7558 0.112 Uiso 1 1 calc R
C10 C 0.3033(2) 0.2555(2) 0.71336(18) 0.0897(7) Uani 1 1 d .
H10 H 0.2482 0.3023 0.6810 0.108 Uiso 1 1 calc R
C11 C 0.4316(2) 0.27595(17) 0.71605(15) 0.0746(6) Uani 1 1 d .
H11 H 0.4628 0.3366 0.6854 0.090 Uiso 1 1 calc R
C12 C 1.04649(18) 0.44306(13) 0.92079(12) 0.0545(4) Uani 1 1 d .
C13 C 0.9616(2) 0.52459(14) 0.93374(14) 0.0719(6) Uani 1 1 d .
H13 H 0.8743 0.5112 0.9347 0.086 Uiso 1 1 calc R
C14 C 1.0050(2) 0.62552(16) 0.94528(16) 0.0845(7) Uani 1 1 d .
H14 H 0.9470 0.6799 0.9535 0.101 Uiso 1 1 calc R
C15 C 1.1338(3) 0.64620(16) 0.94464(17) 0.0865(7) Uani 1 1 d .
H15 H 1.1627 0.7146 0.9511 0.104 Uiso 1 1 calc R
C16 C 1.2184(2) 0.56678(16) 0.93457(15) 0.0771(6) Uani 1 1 d .
H16 H 1.3055 0.5805 0.9358 0.093 Uiso 1 1 calc R
C17 C 1.17526(19) 0.46561(14) 0.92241(13) 0.0634(5) Uani 1 1 d .
H17 H 1.2341 0.4116 0.9152 0.076 Uiso 1 1 calc R
C18 C 0.93584(16) 0.10900(12) 0.91193(12) 0.0499(4) Uani 1 1 d .
C19 C 0.98685(17) 0.11458(14) 1.01134(13) 0.0588(5) Uani 1 1 d .
H19 H 0.9710 0.1732 1.0521 0.071 Uiso 1 1 calc R
C20 C 1.0603(2) 0.03504(15) 1.05051(15) 0.0712(6) Uani 1 1 d .
H20 H 1.0928 0.0397 1.1177 0.085 Uiso 1 1 calc R
C21 C 1.0861(2) -0.05125(15) 0.99090(17) 0.0770(6) Uani 1 1 d .
H21 H 1.1358 -0.1052 1.0175 0.092 Uiso 1 1 calc R
C22 C 1.0385(2) -0.05753(15) 0.89230(16) 0.0733(5) Uani 1 1 d .
H22 H 1.0572 -0.1154 0.8512 0.088 Uiso 1 1 calc R
C23 C 0.96331(18) 0.02104(13) 0.85356(14) 0.0616(5) Uani 1 1 d .
H23 H 0.9301 0.0151 0.7867 0.074 Uiso 1 1 calc R

loop_
_atom_site_aniso_label
_atom_site_aniso_U_11
_atom_site_aniso_U_22
_atom_site_aniso_U_33
_atom_site_aniso_U_23
_atom_site_aniso_U_13
_atom_site_aniso_U_12
O1 0.0736(10) 0.0706(9) 0.1030(11) 0.0261(8) -0.0151(8) -0.0133(8)
C1 0.0621(13) 0.0515(10) 0.0577(11) 0.0020(9) -0.0033(9) 0.0029(10)
C2 0.0608(13) 0.0562(11) 0.0602(11) -0.0022(9) -0.0051(9) 0.0019(10)
C3 0.0629(12) 0.0549(10) 0.0441(10) -0.0009(8) 0.0045(8) -0.0033(9)
C4 0.0667(13) 0.0559(10) 0.0556(11) 0.0007(9) -0.0087(9) -0.0042(10)
C5 0.0654(13) 0.0569(11) 0.0562(11) -0.0013(10) -0.0042(9) -0.0064(10)
C6 0.0596(12) 0.0666(12) 0.0465(10) -0.0114(9) -0.0021(8) -0.0063(10)
C7 0.0732(16) 0.0769(14) 0.0629(12) -0.0021(11) -0.0013(10) -0.0092(12)
C8 0.0771(17) 0.1046(17) 0.0828(15) -0.0071(13) 0.0122(13) -0.0295(15)
C9 0.0631(15) 0.133(2) 0.0842(17) -0.0252(16) 0.0056(12) -0.0163(17)
C10 0.0640(16) 0.1111(19) 0.0941(16) -0.0073(15) -0.0124(12) 0.0102(14)
C11 0.0705(16) 0.0812(13) 0.0722(12) -0.0010(11) -0.0095(11) 0.0006(12)
C12 0.0635(12) 0.0520(11) 0.0481(10) 0.0044(9) -0.0052(9) -0.0025(10)
C13 0.0744(14) 0.0614(12) 0.0798(13) -0.0069(11) -0.0047(11) 0.0017(11)
C14 0.098(2) 0.0563(13) 0.0992(17) -0.0042(12) -0.0101(14) 0.0123(13)
C15 0.108(2) 0.0563(12) 0.0957(16) -0.0025(12) -0.0215(14) -0.0139(14)
C16 0.0776(15) 0.0672(13) 0.0865(15) 0.0058(12) -0.0181(11) -0.0148(12)
C17 0.0649(14) 0.0567(12) 0.0686(12) 0.0063(10) -0.0169(10) -0.0039(10)
C18 0.0507(10) 0.0501(10) 0.0488(10) 0.0012(8) 0.0013(8) -0.0062(9)
C19 0.0681(12) 0.0538(11) 0.0545(11) 0.0007(9) -0.0029(9) -0.0102(10)
C20 0.0801(14) 0.0655(13) 0.0681(12) 0.0126(11) -0.0207(10) -0.0111(12)
C21 0.0738(14) 0.0588(13) 0.0984(17) 0.0123(12) -0.0154(13) 0.0025(11)
C22 0.0805(14) 0.0593(12) 0.0801(15) -0.0090(11) 0.0015(12) 0.0078(11)
C23 0.0694(14) 0.0585(11) 0.0568(11) -0.0040(10) -0.0007(10) -0.0004(10)

loop_
_atom_type_symbol
_atom_type_description
_atom_type_scat_dispersion_real
_atom_type_scat_dispersion_imag
_atom_type_scat_source
C C 0.0033 0.0016 'International Tables Vol C Tables 4.2.6.8 and 6.1.1.4'
H H 0.0000 0.0000 'International Tables Vol C Tables 4.2.6.8 and 6.1.1.4'
O O 0.0106 0.0060 'International Tables Vol C Tables 4.2.6.8 and 6.1.1.4'

loop_
_geom_angle_atom_site_label_1
_geom_angle_atom_site_label_2
_geom_angle_atom_site_label_3
_geom_angle
C2 C1 C12 126.81(17)
C2 C1 H1 116.6
C12 C1 H1 116.6
C1 C2 C3 125.32(17)
C1 C2 H2 117.3
C3 C2 H2 117.3
C4 C3 C2 121.73(16)
C4 C3 C18 119.06(15)
C2 C3 C18 119.18(16)
C3 C4 C5 126.72(16)
C3 C4 H4 116.6
C5 C4 H4 116.6
O1 C5 C4 121.50(18)
O1 C5 C6 119.14(18)
C4 C5 C6 119.36(16)
C7 C6 C11 118.09(18)
C7 C6 C5 123.23(18)
C11 C6 C5 118.59(17)
C8 C7 C6 120.5(2)
C8 C7 H7 119.8
C6 C7 H7 119.8
C9 C8 C7 120.4(2)
C9 C8 H8 119.8
C7 C8 H8 119.8
C10 C9 C8 119.9(2)
C10 C9 H9 120.1
C8 C9 H9 120.1
C9 C10 C11 120.4(2)
C9 C10 H10 119.8
C11 C10 H10 119.8
C10 C11 C6 120.8(2)
C10 C11 H11 119.6
C6 C11 H11 119.6
C17 C12 C13 118.04(18)
C17 C12 C1 118.97(17)
C13 C12 C1 122.98(18)
C14 C13 C12 120.6(2)
C14 C13 H13 119.7
C12 C13 H13 119.7
C15 C14 C13 120.3(2)
C15 C14 H14 119.9
C13 C14 H14 119.9
C16 C15 C14 119.9(2)
C16 C15 H15 120.1
C14 C15 H15 120.1
C15 C16 C17 120.0(2)
C15 C16 H16 120.0
C17 C16 H16 120.0
C16 C17 C12 121.20(19)
C16 C17 H17 119.4
C12 C17 H17 119.4
C23 C18 C19 117.49(16)
C23 C18 C3 120.62(15)
C19 C18 C3 121.88(15)
C20 C19 C18 121.09(17)
C20 C19 H19 119.5
C18 C19 H19 119.5
C21 C20 C19 120.18(17)
C21 C20 H20 119.9
C19 C20 H20 119.9
C22 C21 C20 119.66(19)
C22 C21 H21 120.2
C20 C21 H21 120.2
C21 C22 C23 120.30(19)
C21 C22 H22 119.9
C23 C22 H22 119.9
C22 C23 C18 121.27(17)
C22 C23 H23 119.4
C18 C23 H23 119.4

loop_
_geom_bond_atom_site_label_1
_geom_bond_atom_site_label_2
_geom_bond_distance
O1 C5 1.2258(19)
C1 C2 1.319(2)
C1 C12 1.468(2)
C1 H1 0.9300
C2 C3 1.458(2)
C2 H2 0.9300
C3 C4 1.356(2)
C3 C18 1.480(2)
C4 C5 1.461(2)
C4 H4 0.9300
C5 C6 1.490(3)
C6 C7 1.388(2)
C6 C11 1.389(2)
C7 C8 1.375(3)
C7 H7 0.9300
C8 C9 1.369(3)
C8 H8 0.9300
C9 C10 1.364(3)
C9 H9 0.9300
C10 C11 1.370(3)
C10 H10 0.9300
C11 H11 0.9300
C12 C17 1.380(3)
C12 C13 1.381(3)
C13 C14 1.377(3)
C13 H13 0.9300
C14 C15 1.375(3)
C14 H14 0.9300
C15 C16 1.355(3)
C15 H15 0.9300
C16 C17 1.380(2)
C16 H16 0.9300
C17 H17 0.9300
C18 C23 1.383(2)
C18 C19 1.387(2)
C19 C20 1.372(2)
C19 H19 0.9300
C20 C21 1.371(3)
C20 H20 0.9300
C21 C22 1.365(3)
C21 H21 0.9300
C22 C23 1.371(3)
C22 H22 0.9300
C23 H23 0.9300

loop_
_geom_torsion_atom_site_label_1
_geom_torsion_atom_site_label_2
_geom_torsion_atom_site_label_3
_geom_torsion_atom_site_label_4
_geom_torsion
C12 C1 C2 C3 179.95(15)
C1 C2 C3 C4 -163.16(17)
C1 C2 C3 C18 18.7(3)
C2 C3 C4 C5 6.1(3)
C18 C3 C4 C5 -175.79(16)
C3 C4 C5 O1 27.3(3)
C3 C4 C5 C6 -151.96(17)
O1 C5 C6 C7 -177.13(17)
C4 C5 C6 C7 2.1(2)
O1 C5 C6 C11 -0.4(3)
C4 C5 C6 C11 178.82(15)
C11 C6 C7 C8 0.1(3)
C5 C6 C7 C8 176.80(18)
C6 C7 C8 C9 -0.1(3)
C7 C8 C9 C10 0.0(3)
C8 C9 C10 C11 0.1(3)
C9 C10 C11 C6 0.0(3)
C7 C6 C11 C10 0.0(3)
C5 C6 C11 C10 -176.90(18)
C2 C1 C12 C17 -166.29(17)
C2 C1 C12 C13 14.2(3)
C17 C12 C13 C14 1.6(3)
C1 C12 C13 C14 -178.93(18)
C12 C13 C14 C15 -0.4(3)
C13 C14 C15 C16 -1.2(3)
C14 C15 C16 C17 1.6(3)
C15 C16 C17 C12 -0.3(3)
C13 C12 C17 C16 -1.2(3)
C1 C12 C17 C16 179.26(16)
C4 C3 C18 C23 45.8(2)
C2 C3 C18 C23 -136.02(17)
C4 C3 C18 C19 -132.92(17)
C2 C3 C18 C19 45.3(2)
C23 C18 C19 C20 -0.8(2)
C3 C18 C19 C20 177.90(17)
C18 C19 C20 C21 0.9(3)
C19 C20 C21 C22 0.1(3)
C20 C21 C22 C23 -1.2(3)
C21 C22 C23 C18 1.3(3)
C19 C18 C23 C22 -0.2(3)
C3 C18 C23 C22 -179.00(18)

loop_
_cod_related_entry_id
_cod_related_entry_code
_cod_related_entry_database
1 9187537 ChemSpider
